data_7039861
loop_
_publ_author_name
'Perrin, Andrea'
'Musa, Osama M.'
'Steed, Jonathan W.'

_publ_section_title
;
 Modulating the hydration behaviour of calcium chloride by lactam
 complexation.
;
_journal_issue 30
_journal_name_full 'Dalton transactions (Cambridge, England : 2003)'
_journal_page_first 12181
_journal_page_last 12187
_journal_paper_doi 10.1039/c6dt02296k
_journal_volume 45
_journal_year 2016
_chemical_formula_sum 'C24 H58 Ca2 Cl4 N4 O15'
_chemical_formula_weight 864.70
_chemical_properties_physical Hygroscopic
_space_group_crystal_system triclinic
_space_group_IT_number 2
_space_group_name_Hall '-P 1'
_space_group_name_H-M_alt 'P -1'
_symmetry_space_group_name_Hall '-P 1'
_symmetry_space_group_name_H-M 'P -1'
_atom_sites_solution_hydrogens mixed
_audit_creation_method SHELXL-2014/7
_audit_update_record
;
2016-05-06 deposited with the CCDC.
2016-07-07 downloaded from the CCDC.
;
_cell_angle_alpha 116.158(4)
_cell_angle_beta 97.927(3)
_cell_angle_gamma 99.693(4)
_cell_formula_units_Z 2
_cell_length_a 8.9178(3)
_cell_length_b 16.3074(7)
_cell_length_c 16.3501(6)
_cell_measurement_reflns_used 7260
_cell_measurement_temperature 120(2)
_cell_measurement_theta_max 32.5373
_cell_measurement_theta_min 2.5117
_cell_volume 2042.38(17)
_computing_structure_refinement 'SHELXL-2014/7 (Sheldrick, 2014)'
_computing_structure_solution 'ShelXS (Sheldrick, 2008)'
_diffrn_ambient_temperature 120(2)
_diffrn_measured_fraction_theta_full 0.999
_diffrn_measured_fraction_theta_max 0.999
_diffrn_measurement_device_type 'Xcalibur, Sapphire3, Gemini ultra'
_diffrn_measurement_method '\w scans'
_diffrn_radiation_type MoK\a
_diffrn_radiation_wavelength 0.71073
_diffrn_reflns_av_R_equivalents 0.0429
_diffrn_reflns_av_unetI/netI 0.0466
_diffrn_reflns_Laue_measured_fraction_full 0.999
_diffrn_reflns_Laue_measured_fraction_max 0.999
_diffrn_reflns_limit_h_max 10
_diffrn_reflns_limit_h_min -10
_diffrn_reflns_limit_k_max 20
_diffrn_reflns_limit_k_min -19
_diffrn_reflns_limit_l_max 20
_diffrn_reflns_limit_l_min -20
_diffrn_reflns_number 24682
_diffrn_reflns_point_group_measured_fraction_full 0.999
_diffrn_reflns_point_group_measured_fraction_max 0.999
_diffrn_reflns_theta_full 25.242
_diffrn_reflns_theta_max 25.999
_diffrn_reflns_theta_min 2.517
_diffrn_source 'Enhance (Mo) X-ray Source'
_exptl_absorpt_coefficient_mu 0.604
_exptl_absorpt_correction_T_max 0.838
_exptl_absorpt_correction_T_min 0.667
_exptl_absorpt_correction_type analytical
_exptl_absorpt_process_details
;
CrysAlisPro, Agilent Technologies,
Version 1.171.36.20 (release 27-06-2012 CrysAlis171 .NET)
(compiled Jul 11 2012,15:38:31)
Analytical numeric absorption correction using a multifaceted crystal
            model based on expressions derived by R.C. Clark & J.S. Reid.
(Clark, R. C. & Reid, J. S. (1995). Acta Cryst. A51, 887-897)
;
_exptl_crystal_colour colourless
_exptl_crystal_density_diffrn 1.406
_exptl_crystal_description irregular
_exptl_crystal_F_000 916
_exptl_crystal_recrystallization_method 'Re-crystallisation from solvent'
_exptl_crystal_size_max 0.5267
_exptl_crystal_size_mid 0.2548
_exptl_crystal_size_min 0.1614
_refine_diff_density_max 0.691
_refine_diff_density_min -0.347
_refine_diff_density_rms 0.059
_refine_ls_extinction_method none
_refine_ls_goodness_of_fit_ref 1.014
_refine_ls_hydrogen_treatment mixed
_refine_ls_matrix_type full
_refine_ls_number_parameters 514
_refine_ls_number_reflns 7994
_refine_ls_number_restraints 0
_refine_ls_restrained_S_all 1.014
_refine_ls_R_factor_all 0.0510
_refine_ls_R_factor_gt 0.0362
_refine_ls_shift/su_max 0.002
_refine_ls_shift/su_mean 0.000
_refine_ls_structure_factor_coef Fsqd
_refine_ls_weighting_details 'w=1/[\s^2^(Fo^2^)+(0.0388P)^2^+0.0794P] where P=(Fo^2^+2Fc^2^)/3'
_refine_ls_weighting_scheme calc
_refine_ls_wR_factor_gt 0.0824
_refine_ls_wR_factor_ref 0.0898
_reflns_Friedel_coverage 0.000
_reflns_number_gt 6303
_reflns_number_total 7994
_reflns_threshold_expression 'I > 2\s(I)'
_cod_data_source_file c6dt02296k2.cif
_cod_data_source_block AP74
_cod_depositor_comments 'Adding full bibliography for 7039860--7039863.cif.'
_cod_original_cell_volume 2042.37(15)
_cod_database_code 7039861
_shelx_shelxl_version_number 2014/7
_shelx_space_group_comment
;
The symmetry employed for this shelxl refinement is uniquely defined
by the following loop, which should always be used as a source of
symmetry information in preference to the above space-group names.
They are only intended as comments.
;
_solvent_exptl_crystal_recrystallization_method Ethanol

loop_
_space_group_symop_operation_xyz
'x, y, z'
'-x, -y, -z'

loop_
_atom_site_label
_atom_site_type_symbol
_atom_site_fract_x
_atom_site_fract_y
_atom_site_fract_z
_atom_site_U_iso_or_equiv
_atom_site_adp_type
_atom_site_occupancy
_atom_site_site_symmetry_order
_atom_site_calc_flag
_atom_site_refinement_flags_posn
_atom_site_refinement_flags_adp
Ca1 Ca 0.42266(5) 0.52691(3) 0.26738(3) 0.01247(10) Uani 1 1 d . .
Ca2 Ca -0.58037(5) 0.01444(3) -0.23593(3) 0.01402(10) Uani 1 1 d . .
Cl3 Cl 0.32400(6) 0.34944(3) -0.10260(3) 0.01634(12) Uani 1 1 d . .
Cl4 Cl -0.64139(6) -0.15905(3) -0.60450(3) 0.01870(12) Uani 1 1 d . .
O2 O -0.21834(15) 0.30240(9) -0.07224(9) 0.0158(3) Uani 1 1 d . .
O3S O 0.4803(2) 0.47437(12) 0.11509(11) 0.0206(4) Uani 1 1 d . .
O5 O -1.09759(16) -0.13661(9) -0.53767(9) 0.0177(3) Uani 1 1 d . .
O4 O -0.84304(16) 0.00111(10) -0.27917(10) 0.0230(3) Uani 1 1 d . .
N3 N -1.10478(19) -0.06356(11) -0.34570(11) 0.0163(4) Uani 1 1 d . .
O7S O -0.54554(19) -0.01438(13) -0.38480(11) 0.0232(4) Uani 1 1 d . .
O9S O -0.62183(19) -0.00005(13) -0.10289(11) 0.0232(4) Uani 1 1 d . .
O2S O 0.43164(19) 0.65792(11) 0.23237(12) 0.0205(3) Uani 1 1 d . .
N1 N -0.10233(19) 0.40978(11) 0.13319(11) 0.0159(4) Uani 1 1 d . .
O3 O -0.31298(16) 0.05685(10) -0.18149(10) 0.0222(3) Uani 1 1 d . .
O1 O 0.15825(17) 0.47818(11) 0.19551(10) 0.0263(4) Uani 1 1 d . .
O6S O -0.5258(2) 0.17881(11) -0.16068(12) 0.0282(4) Uani 1 1 d . .
O5S O 0.36881(19) 0.48689(12) 0.39019(11) 0.0218(4) Uani 1 1 d . .
O6 O -1.30760(16) -0.43406(10) -0.68209(10) 0.0223(3) Uani 1 1 d . .
O8S O -0.6004(2) -0.14650(11) -0.28054(13) 0.0237(4) Uani 1 1 d . .
O4S O 0.4135(2) 0.36120(11) 0.21895(13) 0.0243(4) Uani 1 1 d . .
C5 C -0.1200(2) 0.45468(14) 0.07419(14) 0.0182(5) Uani 1 1 d . .
H5A H -0.0178 0.4709 0.0604 0.022 Uiso 1 1 calc R U
H5B H -0.1492 0.5144 0.1094 0.022 Uiso 1 1 calc R U
N2 N -0.06852(19) 0.15756(11) -0.11371(11) 0.0153(4) Uani 1 1 d . .
C17 C -1.1218(2) -0.01071(14) -0.39680(14) 0.0198(5) Uani 1 1 d . .
H17A H -1.0176 0.0288 -0.3881 0.024 Uiso 1 1 calc R U
H17B H -1.1890 0.0321 -0.3703 0.024 Uiso 1 1 calc R U
N4 N -1.07082(19) -0.32705(11) -0.60275(11) 0.0165(4) Uani 1 1 d . .
C20 C -1.0736(2) -0.27953(14) -0.66035(14) 0.0194(5) Uani 1 1 d . .
H20A H -1.1178 -0.3272 -0.7271 0.023 Uiso 1 1 calc R U
H20B H -0.9651 -0.2471 -0.6541 0.023 Uiso 1 1 calc R U
C7 C -0.0894(2) 0.30483(14) -0.11564(15) 0.0188(5) Uani 1 1 d . .
H7A H 0.0090 0.3439 -0.0671 0.023 Uiso 1 1 calc R U
H7B H -0.1070 0.3329 -0.1578 0.023 Uiso 1 1 calc R U
C6 C -0.2421(2) 0.39374(14) -0.01779(14) 0.0180(4) Uani 1 1 d . .
H6A H -0.3468 0.3856 -0.0042 0.022 Uiso 1 1 calc R U
H6B H -0.2417 0.4273 -0.0556 0.022 Uiso 1 1 calc R U
C18 C -1.1927(2) -0.07382(15) -0.50041(14) 0.0207(5) Uani 1 1 d . .
H18A H -1.3003 -0.1103 -0.5104 0.025 Uiso 1 1 calc R U
H18B H -1.1985 -0.0350 -0.5327 0.025 Uiso 1 1 calc R U
O1S O 0.4408(3) 0.67006(12) 0.40956(13) 0.0431(5) Uani 1 1 d . .
C8 C -0.0773(2) 0.20462(14) -0.17113(14) 0.0192(5) Uani 1 1 d . .
H8A H -0.1699 0.1686 -0.2249 0.023 Uiso 1 1 calc R U
H8B H 0.0172 0.2055 -0.1965 0.023 Uiso 1 1 calc R U
C19 C -1.1699(2) -0.20830(14) -0.63195(14) 0.0203(5) Uani 1 1 d . .
H19A H -1.1750 -0.1799 -0.6744 0.024 Uiso 1 1 calc R U
H19B H -1.2780 -0.2396 -0.6361 0.024 Uiso 1 1 calc R U
C1 C 0.0334(2) 0.42713(15) 0.19043(14) 0.0196(5) Uani 1 1 d . .
C13 C -0.9692(2) -0.05537(14) -0.29354(14) 0.0170(4) Uani 1 1 d . .
C12 C 0.0593(3) 0.19276(16) -0.03010(15) 0.0242(5) Uani 1 1 d . .
H12A H 0.0559 0.2549 0.0196 0.029 Uiso 1 1 calc R U
H12B H 0.1628 0.1983 -0.0455 0.029 Uiso 1 1 calc R U
C9 C -0.1901(2) 0.09295(14) -0.11944(14) 0.0172(4) Uani 1 1 d . .
C21 C -1.1901(2) -0.39640(14) -0.61538(14) 0.0172(4) Uani 1 1 d . .
C24 C -0.9504(3) -0.29211(16) -0.51605(15) 0.0239(5) Uani 1 1 d . .
H24A H -0.9606 -0.2320 -0.4662 0.029 Uiso 1 1 calc R U
H24B H -0.8438 -0.2827 -0.5269 0.029 Uiso 1 1 calc R U
C16 C -1.2337(2) -0.13895(15) -0.35536(15) 0.0226(5) Uani 1 1 d . .
H16A H -1.2578 -0.1950 -0.4181 0.027 Uiso 1 1 calc R U
H16B H -1.3296 -0.1166 -0.3455 0.027 Uiso 1 1 calc R U
C10 C -0.1538(3) 0.07471(16) -0.03769(16) 0.0267(5) Uani 1 1 d . .
H10A H -0.1831 0.0061 -0.0579 0.032 Uiso 1 1 calc R U
H10B H -0.2095 0.1071 0.0107 0.032 Uiso 1 1 calc R U
C14 C -0.9933(3) -0.12439(16) -0.25556(15) 0.0246(5) Uani 1 1 d . .
H14A H -0.9485 -0.0924 -0.1870 0.029 Uiso 1 1 calc R U
H14B H -0.9436 -0.1764 -0.2863 0.029 Uiso 1 1 calc R U
C4 C -0.2349(2) 0.35384(16) 0.14588(15) 0.0229(5) Uani 1 1 d . .
H4A H -0.2931 0.2981 0.0855 0.028 Uiso 1 1 calc R U
H4B H -0.3077 0.3924 0.1725 0.028 Uiso 1 1 calc R U
C23 C -0.9860(3) -0.37210(17) -0.49070(17) 0.0306(6) Uani 1 1 d . .
H23A H -0.9226 -0.4177 -0.5165 0.037 Uiso 1 1 calc R U
H23B H -0.9643 -0.3468 -0.4218 0.037 Uiso 1 1 calc R U
C22 C -1.1608(3) -0.41888(16) -0.53596(15) 0.0261(5) Uani 1 1 d . .
H22A H -1.1842 -0.4880 -0.5593 0.031 Uiso 1 1 calc R U
H22B H -1.2250 -0.3919 -0.4909 0.031 Uiso 1 1 calc R U
C11 C 0.0247(3) 0.11602(17) -0.00057(17) 0.0317(6) Uani 1 1 d . .
H11A H 0.0554 0.1434 0.0685 0.038 Uiso 1 1 calc R U
H11B H 0.0809 0.0670 -0.0292 0.038 Uiso 1 1 calc R U
C15 C -1.1704(3) -0.16177(17) -0.27848(16) 0.0294(6) Uani 1 1 d . .
H15A H -1.2116 -0.1301 -0.2225 0.035 Uiso 1 1 calc R U
H15B H -1.1999 -0.2308 -0.3010 0.035 Uiso 1 1 calc R U
C3 C -0.1603(3) 0.32395(19) 0.21349(17) 0.0370(7) Uani 1 1 d . .
H3A H -0.2114 0.3393 0.2666 0.044 Uiso 1 1 calc R U
H3B H -0.1703 0.2550 0.1813 0.044 Uiso 1 1 calc R U
C2 C 0.0095(3) 0.37779(19) 0.24812(17) 0.0351(6) Uani 1 1 d . .
H2A H 0.0334 0.4242 0.3156 0.042 Uiso 1 1 calc R U
H2B H 0.0780 0.3341 0.2392 0.042 Uiso 1 1 calc R U
Cl2 Cl 0.46029(7) 0.15801(3) 0.09979(3) 0.02351(13) Uani 1 1 d . .
Cl1 Cl 0.55219(7) 0.34321(3) 0.40492(3) 0.02259(13) Uani 1 1 d . .
H2SA H 0.419(3) 0.707(2) 0.268(2) 0.054(10) Uiso 1 1 d . .
H3SA H 0.530(3) 0.5175(18) 0.1142(17) 0.033(8) Uiso 1 1 d . .
H5SB H 0.409(3) 0.446(2) 0.398(2) 0.056(10) Uiso 1 1 d . .
H4SA H 0.452(3) 0.353(2) 0.258(2) 0.052(11) Uiso 1 1 d . .
H8SA H -0.561(3) -0.150(2) -0.239(2) 0.053(11) Uiso 1 1 d . .
H3SB H 0.430(3) 0.4357(18) 0.0622(19) 0.037(8) Uiso 1 1 d . .
H9SB H -0.581(3) -0.0429(19) -0.0964(18) 0.043(8) Uiso 1 1 d . .
H8SB H -0.598(3) -0.198(2) -0.3285(19) 0.044(8) Uiso 1 1 d . .
H7SB H -0.578(3) -0.0524(18) -0.4356(18) 0.035(8) Uiso 1 1 d . .
H7SA H -0.498(3) 0.036(2) -0.3854(18) 0.044(8) Uiso 1 1 d . .
H4SB H 0.426(3) 0.3175(19) 0.1749(19) 0.041(9) Uiso 1 1 d . .
H5SA H 0.384(3) 0.526(2) 0.443(2) 0.044(9) Uiso 1 1 d . .
H1SA H 0.409(4) 0.721(2) 0.409(2) 0.069(10) Uiso 1 1 d . .
H2SB H 0.485(3) 0.6614(19) 0.1966(19) 0.046(9) Uiso 1 1 d . .
H9SA H -0.602(3) 0.041(2) -0.051(2) 0.051(10) Uiso 1 1 d . .
H6SA H -0.428(5) 0.209(3) -0.149(3) 0.111(15) Uiso 1 1 d . .
H1SB H 0.443(4) 0.673(2) 0.460(2) 0.068(11) Uiso 1 1 d . .
H6SB H -0.589(5) 0.222(3) -0.132(3) 0.106(14) Uiso 1 1 d . .

loop_
_atom_site_aniso_label
_atom_site_aniso_U_11
_atom_site_aniso_U_22
_atom_site_aniso_U_33
_atom_site_aniso_U_23
_atom_site_aniso_U_13
_atom_site_aniso_U_12
Ca1 0.0113(2) 0.0144(2) 0.0117(2) 0.00679(17) 0.00208(15) 0.00231(16)
Ca2 0.0120(2) 0.0144(2) 0.0160(2) 0.00810(17) 0.00219(16) 0.00242(16)
Cl3 0.0145(3) 0.0170(2) 0.0178(3) 0.0085(2) 0.00453(19) 0.00383(19)
Cl4 0.0187(3) 0.0172(3) 0.0213(3) 0.0101(2) 0.0043(2) 0.0051(2)
O2 0.0125(7) 0.0149(7) 0.0197(7) 0.0082(6) 0.0043(6) 0.0023(6)
O3S 0.0246(9) 0.0197(8) 0.0162(8) 0.0084(7) 0.0061(7) 0.0021(7)
O5 0.0138(8) 0.0199(8) 0.0156(7) 0.0066(6) 0.0005(6) 0.0032(6)
O4 0.0132(8) 0.0278(8) 0.0294(8) 0.0165(7) 0.0024(6) 0.0028(6)
N3 0.0115(9) 0.0178(9) 0.0181(9) 0.0076(7) 0.0028(7) 0.0037(7)
O7S 0.0259(9) 0.0243(9) 0.0174(9) 0.0106(8) 0.0033(7) 0.0005(7)
O9S 0.0320(10) 0.0236(9) 0.0142(8) 0.0071(8) 0.0060(7) 0.0122(8)
O2S 0.0266(9) 0.0204(9) 0.0186(8) 0.0110(7) 0.0089(7) 0.0079(7)
N1 0.0103(9) 0.0195(9) 0.0196(9) 0.0112(8) 0.0036(7) 0.0025(7)
O3 0.0125(8) 0.0213(8) 0.0294(8) 0.0114(7) 0.0000(6) 0.0022(6)
O1 0.0114(8) 0.0388(9) 0.0326(9) 0.0247(8) -0.0006(6) -0.0013(7)
O6S 0.0201(9) 0.0185(8) 0.0413(10) 0.0114(8) 0.0051(8) 0.0034(7)
O5S 0.0323(10) 0.0181(8) 0.0140(8) 0.0066(7) 0.0050(7) 0.0071(7)
O6 0.0128(8) 0.0221(8) 0.0266(8) 0.0106(7) -0.0020(6) -0.0005(6)
O8S 0.0364(10) 0.0172(8) 0.0191(9) 0.0083(8) 0.0088(7) 0.0098(7)
O4S 0.0394(11) 0.0173(8) 0.0190(9) 0.0086(8) 0.0117(8) 0.0106(7)
C5 0.0169(11) 0.0147(10) 0.0205(11) 0.0081(9) 0.0004(9) 0.0017(8)
N2 0.0124(9) 0.0163(9) 0.0171(9) 0.0084(7) 0.0027(7) 0.0025(7)
C17 0.0170(11) 0.0174(10) 0.0251(12) 0.0106(9) 0.0018(9) 0.0059(9)
N4 0.0141(9) 0.0181(9) 0.0155(9) 0.0079(7) 0.0013(7) 0.0014(7)
C20 0.0198(12) 0.0205(11) 0.0151(10) 0.0094(9) 0.0024(9) -0.0027(9)
C7 0.0153(11) 0.0198(11) 0.0252(11) 0.0137(9) 0.0078(9) 0.0031(9)
C6 0.0156(11) 0.0187(11) 0.0208(11) 0.0097(9) 0.0034(9) 0.0073(9)
C18 0.0162(11) 0.0255(11) 0.0235(11) 0.0146(10) 0.0012(9) 0.0077(9)
O1S 0.0969(17) 0.0267(10) 0.0221(10) 0.0167(8) 0.0268(10) 0.0312(10)
C8 0.0183(11) 0.0237(11) 0.0163(11) 0.0098(9) 0.0068(9) 0.0043(9)
C19 0.0193(12) 0.0215(11) 0.0172(11) 0.0110(9) -0.0018(9) -0.0026(9)
C1 0.0166(11) 0.0235(11) 0.0191(11) 0.0107(9) 0.0032(9) 0.0054(9)
C13 0.0156(11) 0.0185(11) 0.0157(10) 0.0060(9) 0.0061(8) 0.0058(9)
C12 0.0166(12) 0.0285(12) 0.0255(12) 0.0148(10) -0.0015(9) 0.0007(9)
C9 0.0154(11) 0.0131(10) 0.0235(11) 0.0074(9) 0.0066(9) 0.0066(8)
C21 0.0161(11) 0.0160(10) 0.0216(11) 0.0091(9) 0.0074(9) 0.0068(8)
C24 0.0171(12) 0.0283(12) 0.0229(12) 0.0138(10) -0.0025(9) -0.0009(9)
C16 0.0137(11) 0.0261(12) 0.0265(12) 0.0132(10) 0.0034(9) 0.0003(9)
C10 0.0251(13) 0.0257(12) 0.0340(13) 0.0208(11) 0.0029(10) 0.0020(10)
C14 0.0223(13) 0.0297(12) 0.0235(12) 0.0164(10) 0.0019(9) 0.0031(10)
C4 0.0163(12) 0.0283(12) 0.0278(12) 0.0183(10) 0.0050(9) 0.0009(9)
C23 0.0296(14) 0.0303(13) 0.0306(13) 0.0179(11) -0.0044(10) 0.0042(11)
C22 0.0271(13) 0.0255(12) 0.0307(13) 0.0201(11) 0.0032(10) 0.0026(10)
C11 0.0266(14) 0.0352(14) 0.0364(14) 0.0244(12) -0.0029(11) 0.0032(11)
C15 0.0226(13) 0.0363(14) 0.0325(13) 0.0215(11) 0.0076(10) 0.0001(10)
C3 0.0244(14) 0.0516(16) 0.0384(14) 0.0330(13) -0.0026(11) -0.0072(12)
C2 0.0230(14) 0.0548(17) 0.0396(15) 0.0368(13) 0.0029(11) 0.0022(12)
Cl2 0.0337(3) 0.0149(3) 0.0185(3) 0.0058(2) 0.0038(2) 0.0057(2)
Cl1 0.0368(3) 0.0167(3) 0.0148(3) 0.0072(2) 0.0050(2) 0.0101(2)

loop_
_atom_type_symbol
_atom_type_description
_atom_type_scat_dispersion_real
_atom_type_scat_dispersion_imag
_atom_type_scat_source
C C 0.0033 0.0016 'International Tables Vol C Tables 4.2.6.8 and 6.1.1.4'
H H 0.0000 0.0000 'International Tables Vol C Tables 4.2.6.8 and 6.1.1.4'
O O 0.0106 0.0060 'International Tables Vol C Tables 4.2.6.8 and 6.1.1.4'
N N 0.0061 0.0033 'International Tables Vol C Tables 4.2.6.8 and 6.1.1.4'
Ca Ca 0.2262 0.3064 'International Tables Vol C Tables 4.2.6.8 and 6.1.1.4'
Cl Cl 0.1484 0.1585 'International Tables Vol C Tables 4.2.6.8 and 6.1.1.4'

loop_
_exptl_crystal_face_index_h
_exptl_crystal_face_index_k
_exptl_crystal_face_index_l
_exptl_crystal_face_perp_dist
_exptl_oxdiff_crystal_face_indexfrac_h
_exptl_oxdiff_crystal_face_indexfrac_k
_exptl_oxdiff_crystal_face_indexfrac_l
_exptl_oxdiff_crystal_face_x
_exptl_oxdiff_crystal_face_y
_exptl_oxdiff_crystal_face_z
9 8 -18 0.1025 9.0000 8.0000 -18.0000 0.9077 -0.4167 0.1320
-9 -12 7 0.0824 -9.0000 -12.0000 7.0000 -0.7448 0.3652 0.5126
-3 1 20 0.1437 -3.0000 1.0000 20.0000 -0.5100 0.2502 -0.8095
-8 18 -12 0.1067 -8.0000 18.0000 -12.0000 -0.3886 -0.8966 0.1658
-6 21 -2 0.0557 -6.0000 21.0000 -2.0000 -0.3946 -0.7991 -0.4764
4 -20 -2 0.1196 4.0000 -20.0000 -2.0000 0.3119 0.6713 0.6970
8 -20 8 0.0691 8.0000 -20.0000 8.0000 0.4477 0.8954 0.0895
2 21 -17 0.0695 2.0000 21.0000 -17.0000 0.3967 -0.9243 -0.1301

loop_
_geom_angle_atom_site_label_1
_geom_angle_atom_site_label_2
_geom_angle_atom_site_label_3
_geom_angle
_geom_angle_site_symmetry_1
_geom_angle_site_symmetry_3
O6 Ca1 O1 171.87(6) 1_766 .
O6 Ca1 O3S 82.75(6) 1_766 .
O1 Ca1 O3S 89.17(6) . .
O6 Ca1 O1S 84.47(7) 1_766 .
O1 Ca1 O1S 102.51(7) . .
O3S Ca1 O1S 141.21(6) . .
O6 Ca1 O2S 92.35(5) 1_766 .
O1 Ca1 O2S 86.15(5) . .
O3S Ca1 O2S 73.59(6) . .
O1S Ca1 O2S 70.53(6) . .
O6 Ca1 O4S 89.88(6) 1_766 .
O1 Ca1 O4S 87.58(6) . .
O3S Ca1 O4S 77.94(6) . .
O1S Ca1 O4S 138.52(7) . .
O2S Ca1 O4S 150.91(6) . .
O6 Ca1 O5S 95.40(5) 1_766 .
O1 Ca1 O5S 90.92(5) . .
O3S Ca1 O5S 147.15(6) . .
O1S Ca1 O5S 70.46(6) . .
O2S Ca1 O5S 139.19(6) . .
O4S Ca1 O5S 69.24(6) . .
O4 Ca2 O3 169.55(5) . .
O4 Ca2 O6S 91.29(6) . .
O3 Ca2 O6S 78.28(6) . .
O4 Ca2 O7S 92.28(6) . .
O3 Ca2 O7S 89.03(6) . .
O6S Ca2 O7S 100.16(6) . .
O4 Ca2 O8S 97.19(6) . .
O3 Ca2 O8S 93.19(6) . .
O6S Ca2 O8S 167.16(6) . .
O7S Ca2 O8S 89.17(6) . .
O4 Ca2 O9S 89.22(6) . .
O3 Ca2 O9S 92.24(6) . .
O6S Ca2 O9S 94.97(6) . .
O7S Ca2 O9S 164.75(6) . .
O8S Ca2 O9S 75.59(6) . .
C6 O2 C7 113.39(14) . .
C18 O5 C19 111.98(15) . .
C13 O4 Ca2 137.22(14) . .
C13 N3 C17 123.71(17) . .
C13 N3 C16 113.51(17) . .
C17 N3 C16 122.47(16) . .
C1 N1 C5 122.25(16) . .
C1 N1 C4 113.80(17) . .
C5 N1 C4 123.30(16) . .
C9 O3 Ca2 154.04(14) . .
C1 O1 Ca1 141.17(14) . .
C21 O6 Ca1 148.20(14) . 1_344
N1 C5 C6 113.75(16) . .
C9 N2 C8 122.80(16) . .
C9 N2 C12 113.49(16) . .
C8 N2 C12 122.13(16) . .
N3 C17 C18 112.72(17) . .
C21 N4 C20 122.93(16) . .
C21 N4 C24 113.35(17) . .
C20 N4 C24 122.86(16) . .
N4 C20 C19 111.72(17) . .
O2 C7 C8 108.18(15) . .
O2 C6 C5 114.01(17) . .
O5 C18 C17 108.78(16) . .
N2 C8 C7 111.69(16) . .
O5 C19 C20 108.27(16) . .
O1 C1 N1 124.26(19) . .
O1 C1 C2 126.48(19) . .
N1 C1 C2 109.25(18) . .
O4 C13 N3 124.48(19) . .
O4 C13 C14 126.21(19) . .
N3 C13 C14 109.30(17) . .
N2 C12 C11 102.19(16) . .
O3 C9 N2 124.62(19) . .
O3 C9 C10 126.38(19) . .
N2 C9 C10 108.98(17) . .
O6 C21 N4 124.35(19) . .
O6 C21 C22 126.23(18) . .
N4 C21 C22 109.40(17) . .
N4 C24 C23 102.38(16) . .
N3 C16 C15 103.46(16) . .
C9 C10 C11 103.34(17) . .
C13 C14 C15 104.55(18) . .
N1 C4 C3 104.21(17) . .
C22 C23 C24 104.08(18) . .
C21 C22 C23 103.31(17) . .
C12 C11 C10 103.77(18) . .
C14 C15 C16 104.92(17) . .
C2 C3 C4 106.41(18) . .
C1 C2 C3 105.50(18) . .

loop_
_geom_bond_atom_site_label_1
_geom_bond_atom_site_label_2
_geom_bond_distance
_geom_bond_site_symmetry_2
Ca1 O6 2.3122(14) 1_766
Ca1 O1 2.3138(14) .
Ca1 O3S 2.4121(15) .
Ca1 O1S 2.4217(18) .
Ca1 O2S 2.4355(16) .
Ca1 O4S 2.4408(17) .
Ca1 O5S 2.4503(16) .
Ca2 O4 2.2957(15) .
Ca2 O3 2.2964(14) .
Ca2 O6S 2.3288(16) .
Ca2 O7S 2.3433(16) .
Ca2 O8S 2.3601(16) .
Ca2 O9S 2.3601(16) .
O2 C6 1.430(2) .
O2 C7 1.436(2) .
O5 C18 1.423(3) .
O5 C19 1.429(2) .
O4 C13 1.248(2) .
N3 C13 1.329(3) .
N3 C17 1.452(3) .
N3 C16 1.470(2) .
N1 C1 1.326(3) .
N1 C5 1.453(2) .
N1 C4 1.464(2) .
O3 C9 1.235(2) .
O1 C1 1.242(2) .
O6 C21 1.242(2) .
O6 Ca1 2.3122(14) 1_344
C5 C6 1.517(3) .
N2 C9 1.340(2) .
N2 C8 1.453(2) .
N2 C12 1.468(2) .
C17 C18 1.509(3) .
N4 C21 1.335(2) .
N4 C20 1.460(2) .
N4 C24 1.466(2) .
C20 C19 1.508(3) .
C7 C8 1.511(3) .
C1 C2 1.500(3) .
C13 C14 1.507(3) .
C12 C11 1.529(3) .
C9 C10 1.498(3) .
C21 C22 1.499(3) .
C24 C23 1.532(3) .
C16 C15 1.525(3) .
C10 C11 1.539(3) .
C14 C15 1.522(3) .
C4 C3 1.511(3) .
C23 C22 1.531(3) .
C3 C2 1.504(3) .

loop_
_geom_hbond_atom_site_label_D
_geom_hbond_atom_site_label_H
_geom_hbond_atom_site_label_A
_geom_hbond_distance_DH
_geom_hbond_distance_HA
_geom_hbond_distance_DA
_geom_hbond_angle_DHA
_geom_hbond_site_symmetry_A
O2S H2SA Cl4 0.80(3) 2.47(3) 3.2498(18) 167(3) 1_666
O3S H3SA Cl3 0.78(3) 2.43(3) 3.2048(17) 176(2) 2_665
O5S H5SB Cl1 0.85(3) 2.30(3) 3.1467(19) 169(3) .
O4S H4SA Cl1 0.76(3) 2.52(3) 3.2760(19) 170(3) .
O3S H3SB Cl3 0.82(3) 2.37(3) 3.1691(17) 165(2) .
O8S H8SB Cl1 0.86(3) 2.28(3) 3.0927(17) 156(2) 2
O7S H7SB Cl4 0.76(3) 2.44(3) 3.1941(18) 169(3) .
O7S H7SA Cl4 0.87(3) 2.26(3) 3.1204(17) 174(3) 2_454
O4S H4SB Cl2 0.80(3) 2.43(3) 3.1538(18) 151(2) .
O5S H5SA Cl1 0.79(3) 2.36(3) 3.1470(17) 173(3) 2_666
O1S H1SA Cl4 0.93(3) 2.17(3) 3.092(2) 172(3) 1_666
O2S H2SB Cl3 0.82(3) 2.43(3) 3.2255(18) 166(3) 2_665
O9S H9SA Cl2 0.79(3) 2.26(3) 3.0538(17) 178(3) 1_455
O6S H6SA O2 0.88(4) 2.03(4) 2.854(2) 157(4) .
O1S H1SB Cl1 0.80(3) 2.34(3) 3.1275(19) 171(3) 2_666
O6S H6SB Cl3 0.97(4) 2.22(4) 3.1169(18) 153(3) 1_455
